data_7208499
loop_
_publ_author_name
'Gao, Wen-Yang'
'Niu, Youhong'
'Chen, Yao'
'Wojtas, Lukasz'
'Cai, Jianfeng'
'Chen, Yu-Sheng'
'Ma, Shengqian'

_publ_section_title
;
 Porous metal--organic framework based on a macrocyclic tetracarboxylate
 ligand exhibiting selective CO2 uptake
;
_journal_issue 19
_journal_name_full CrystEngComm
_journal_page_first 6115
_journal_paper_doi 10.1039/c2ce25484k
_journal_volume 14
_journal_year 2012
_chemical_formula_sum 'C40 H40 Cd2 N4 O9'
_chemical_formula_weight 945.56
_chemical_name_systematic
;
?
;
_space_group_IT_number 14
_symmetry_cell_setting monoclinic
_symmetry_space_group_name_Hall '-P 2ybc'
_symmetry_space_group_name_H-M 'P 1 21/c 1'
_atom_sites_solution_hydrogens geom
_atom_sites_solution_primary direct
_atom_sites_solution_secondary difmap
_audit_creation_method SHELXL-97
_cell_angle_alpha 90.00
_cell_angle_beta 90.300(2)
_cell_angle_gamma 90.00
_cell_formula_units_Z 4
_cell_length_a 17.8372(19)
_cell_length_b 21.164(2)
_cell_length_c 21.721(2)
_cell_measurement_temperature 100(2)
_cell_volume 8199.7(14)
_computing_cell_refinement 'APEX2 (Bruker, 2010); SAINT (Bruker, 2009)'
_computing_data_collection 'APEX2 (Bruker, 2010)'
_computing_data_reduction 'SAINT (Bruker, 2009);XPREP(Sheldrick,2008)'
_computing_publication_material 'APEX2 (Bruker, 2010)'
_computing_structure_refinement 'SHELXL-97 (Sheldrick, 2008)'
_computing_structure_solution 'SHELXS-97 (Sheldrick, 2008)'
_diffrn_ambient_temperature 100(2)
_diffrn_measured_fraction_theta_full 0.955
_diffrn_measured_fraction_theta_max 0.955
_diffrn_measurement_device_type 'BRUKER SMART APEXII CCD'
_diffrn_measurement_method 'phi scans'
_diffrn_radiation_source synchrotron
_diffrn_radiation_type synchrotron
_diffrn_radiation_wavelength 0.49594
_diffrn_reflns_av_R_equivalents 0.0648
_diffrn_reflns_av_sigmaI/netI 0.0744
_diffrn_reflns_limit_h_max 22
_diffrn_reflns_limit_h_min -22
_diffrn_reflns_limit_k_max 24
_diffrn_reflns_limit_k_min -21
_diffrn_reflns_limit_l_max 21
_diffrn_reflns_limit_l_min -26
_diffrn_reflns_number 91148
_diffrn_reflns_theta_full 18.13
_diffrn_reflns_theta_max 18.13
_diffrn_reflns_theta_min 0.80
_exptl_absorpt_coefficient_mu 0.181
_exptl_absorpt_correction_T_max 0.9982
_exptl_absorpt_correction_T_min 0.9910
_exptl_absorpt_correction_type multi-scan
_exptl_absorpt_process_details 'SADABS; (Sheldrick, 2003)'
_exptl_crystal_colour colorless
_exptl_crystal_density_diffrn 0.766
_exptl_crystal_density_method 'not measured'
_exptl_crystal_description rod
_exptl_crystal_F_000 1904
_exptl_crystal_size_max 0.05
_exptl_crystal_size_mid 0.02
_exptl_crystal_size_min 0.01
_platon_squeeze_details
;
;
_refine_diff_density_max 1.397
_refine_diff_density_min -1.569
_refine_diff_density_rms 0.120
_refine_ls_extinction_method none
_refine_ls_goodness_of_fit_ref 1.031
_refine_ls_hydrogen_treatment constr
_refine_ls_matrix_type full
_refine_ls_number_parameters 497
_refine_ls_number_reflns 16212
_refine_ls_number_restraints 18
_refine_ls_restrained_S_all 1.032
_refine_ls_R_factor_all 0.1012
_refine_ls_R_factor_gt 0.0725
_refine_ls_shift/su_max 0.001
_refine_ls_shift/su_mean 0.000
_refine_ls_structure_factor_coef Fsqd
_refine_ls_weighting_details 'calc w=1/[\s^2^(Fo^2^)+(0.1200P)^2^+0.0000P] where P=(Fo^2^+2Fc^2^)/3'
_refine_ls_weighting_scheme calc
_refine_ls_wR_factor_gt 0.1930
_refine_ls_wR_factor_ref 0.2019
_reflns_number_gt 9873
_reflns_number_total 16212
_reflns_threshold_expression >2sigma(I)
_cod_data_source_file c2ce25484k.txt
_cod_data_source_block wy475
_cod_original_cell_volume 8199.7(15)
_cod_original_sg_symbol_H-M P21/c
_cod_database_code 7208499

loop_
_symmetry_equiv_pos_as_xyz
'x, y, z'
'-x, y+1/2, -z+1/2'
'-x, -y, -z'
'x, -y-1/2, z-1/2'

loop_
_atom_site_label
_atom_site_type_symbol
_atom_site_fract_x
_atom_site_fract_y
_atom_site_fract_z
_atom_site_U_iso_or_equiv
_atom_site_adp_type
_atom_site_occupancy
_atom_site_symmetry_multiplicity
_atom_site_calc_flag
_atom_site_refinement_flags
Cd1 Cd 0.39801(2) -0.340682(18) 0.485519(17) 0.04448(15) Uani 1 1 d .
Cd2 Cd 0.79964(2) 0.084147(17) 0.517109(16) 0.03930(14) Uani 1 1 d .
C1 C 0.6331(3) 0.0633(3) 0.4759(2) 0.0430(11) Uani 1 1 d U
H1A H 0.6185 0.1055 0.4914 0.052 Uiso 1 1 calc R
H1B H 0.5870 0.0379 0.4707 0.052 Uiso 1 1 calc R
C2 C 0.6717(3) 0.0705(3) 0.4134(3) 0.0710(18) Uani 1 1 d .
H2A H 0.6816 0.0279 0.3964 0.085 Uiso 1 1 calc R
H2B H 0.6371 0.0925 0.3848 0.085 Uiso 1 1 calc R
C3 C 0.7322(3) 0.1727(3) 0.4182(2) 0.0582(13) Uani 1 1 d U
H3A H 0.6872 0.1814 0.4433 0.070 Uiso 1 1 calc R
H3B H 0.7216 0.1875 0.3759 0.070 Uiso 1 1 calc R
C4 C 0.7969(3) 0.2105(3) 0.4439(2) 0.0559(13) Uani 1 1 d U
H4A H 0.7844 0.2560 0.4417 0.067 Uiso 1 1 calc R
H4B H 0.8418 0.2033 0.4182 0.067 Uiso 1 1 calc R
C5 C 0.7608(3) 0.2199(3) 0.5524(3) 0.0616(15) Uani 1 1 d .
H5A H 0.7101 0.2155 0.5343 0.074 Uiso 1 1 calc R
H5B H 0.7711 0.2656 0.5575 0.074 Uiso 1 1 calc R
C6 C 0.7622(4) 0.1892(3) 0.6136(3) 0.0648(16) Uani 1 1 d .
H6A H 0.7227 0.2085 0.6395 0.078 Uiso 1 1 calc R
H6B H 0.8111 0.1981 0.6336 0.078 Uiso 1 1 calc R
C7 C 0.6706(3) 0.1067(3) 0.6098(2) 0.0589(15) Uani 1 1 d .
H7A H 0.6461 0.1387 0.5832 0.071 Uiso 1 1 calc R
H7B H 0.6499 0.1114 0.6517 0.071 Uiso 1 1 calc R
C8 C 0.6507(4) 0.0420(3) 0.5859(3) 0.0668(17) Uani 1 1 d .
H8A H 0.5955 0.0374 0.5843 0.080 Uiso 1 1 calc R
H8B H 0.6709 0.0095 0.6142 0.080 Uiso 1 1 calc R
C9 C 0.4735(3) -0.2312(3) 0.5037(3) 0.0623(16) Uani 1 1 d .
C10 C 0.5257(3) -0.1755(2) 0.5079(3) 0.0481(13) Uani 1 1 d .
C11 C 0.5657(3) -0.1631(3) 0.5612(2) 0.0598(16) Uani 1 1 d .
H11 H 0.5566 -0.1865 0.5977 0.072 Uiso 1 1 calc R
C12 C 0.6191(3) -0.1160(3) 0.5602(2) 0.0577(15) Uani 1 1 d .
H12 H 0.6463 -0.1076 0.5970 0.069 Uiso 1 1 calc R
C13 C 0.6352(3) -0.0804(2) 0.5088(2) 0.0467(13) Uani 1 1 d .
C14 C 0.5926(3) -0.0929(3) 0.4567(2) 0.0513(13) Uani 1 1 d .
H14 H 0.5996 -0.0678 0.4209 0.062 Uiso 1 1 calc R
C15 C 0.5405(3) -0.1404(3) 0.4555(3) 0.0601(15) Uani 1 1 d .
H15 H 0.5143 -0.1495 0.4183 0.072 Uiso 1 1 calc R
C16 C 0.6986(3) -0.0363(2) 0.5095(2) 0.0470(12) Uani 1 1 d .
H16A H 0.7240 -0.0394 0.4692 0.056 Uiso 1 1 calc R
H16B H 0.7346 -0.0511 0.5411 0.056 Uiso 1 1 calc R
C17 C 0.6715(4) 0.1109(5) 0.1201(3) 0.0776(19) Uani 1 1 d U
C18 C 0.7070(3) 0.1032(3) 0.1840(2) 0.0603(15) Uani 1 1 d .
C19 C 0.7471(3) 0.1518(3) 0.2122(2) 0.0551(14) Uani 1 1 d .
H19 H 0.7546 0.1901 0.1904 0.066 Uiso 1 1 calc R
C20 C 0.7758(3) 0.1459(3) 0.2695(2) 0.0513(13) Uani 1 1 d .
H20 H 0.8033 0.1800 0.2868 0.062 Uiso 1 1 calc R
C21 C 0.7660(3) 0.0911(2) 0.3041(2) 0.0481(13) Uani 1 1 d .
C22 C 0.7289(3) 0.0388(3) 0.2763(2) 0.0637(16) Uani 1 1 d .
H22 H 0.7222 0.0005 0.2986 0.076 Uiso 1 1 calc R
C23 C 0.7026(3) 0.0443(3) 0.2166(2) 0.0595(15) Uani 1 1 d .
H23 H 0.6812 0.0085 0.1968 0.071 Uiso 1 1 calc R
C24 C 0.7963(3) 0.0850(2) 0.3675(2) 0.0475(12) Uani 1 1 d .
H24A H 0.8431 0.1101 0.3707 0.057 Uiso 1 1 calc R
H24B H 0.8095 0.0402 0.3750 0.057 Uiso 1 1 calc R
C25 C 1.1071(3) 0.0179(2) 0.4811(2) 0.0431(12) Uani 1 1 d .
C26 C 1.0549(3) 0.0713(2) 0.4913(2) 0.0375(11) Uani 1 1 d .
C27 C 1.0262(3) 0.0818(2) 0.5483(2) 0.0481(13) Uani 1 1 d .
H27 H 1.0421 0.0559 0.5816 0.058 Uiso 1 1 calc R
C28 C 0.9745(3) 0.1292(2) 0.5592(2) 0.0471(12) Uani 1 1 d .
H28 H 0.9542 0.1346 0.5992 0.056 Uiso 1 1 calc R
C29 C 0.9524(3) 0.1688(2) 0.5116(2) 0.0451(12) Uani 1 1 d .
C30 C 0.9839(3) 0.1598(3) 0.4523(2) 0.0541(14) Uani 1 1 d .
H30 H 0.9697 0.1865 0.4190 0.065 Uiso 1 1 calc R
C31 C 1.0356(3) 0.1114(3) 0.4434(2) 0.0507(13) Uani 1 1 d .
H31 H 1.0579 0.1059 0.4041 0.061 Uiso 1 1 calc R
C32 C 0.8938(3) 0.2184(2) 0.5218(3) 0.0515(13) Uani 1 1 d .
H32A H 0.9031 0.2545 0.4938 0.062 Uiso 1 1 calc R
H32B H 0.8976 0.2341 0.5646 0.062 Uiso 1 1 calc R
C33 C 0.6679(3) 0.1279(3) 0.9083(2) 0.0503(13) Uani 1 1 d .
C34 C 0.7011(3) 0.1151(2) 0.8459(2) 0.0470(12) Uani 1 1 d .
C35 C 0.7510(3) 0.1578(3) 0.8199(2) 0.0531(14) Uani 1 1 d .
H35 H 0.7658 0.1942 0.8426 0.064 Uiso 1 1 calc R
C36 C 0.7796(3) 0.1484(3) 0.7614(2) 0.0555(14) Uani 1 1 d .
H36 H 0.8142 0.1779 0.7448 0.067 Uiso 1 1 calc R
C37 C 0.7580(3) 0.0958(2) 0.7266(2) 0.0494(13) Uani 1 1 d .
C38 C 0.7106(3) 0.0532(3) 0.7531(2) 0.0553(14) Uani 1 1 d .
H38 H 0.6984 0.0157 0.7313 0.066 Uiso 1 1 calc R
C39 C 0.6795(3) 0.0631(3) 0.8113(2) 0.0599(16) Uani 1 1 d .
H39 H 0.6436 0.0342 0.8271 0.072 Uiso 1 1 calc R
C40 C 0.7893(3) 0.0845(2) 0.6641(2) 0.0431(12) Uani 1 1 d .
H40A H 0.7867 0.0387 0.6553 0.052 Uiso 1 1 calc R
H40B H 0.8429 0.0967 0.6645 0.052 Uiso 1 1 calc R
N1 N 0.7439(2) 0.1063(2) 0.41663(19) 0.0528(11) Uani 1 1 d .
N2 N 0.6831(2) 0.0322(2) 0.52158(18) 0.0459(10) Uani 1 1 d U
N3 N 0.8153(2) 0.19319(19) 0.5104(2) 0.0508(11) Uani 1 1 d .
N4 N 0.7505(2) 0.1196(2) 0.61209(17) 0.0496(11) Uani 1 1 d .
O1 O 0.4821(3) -0.2769(2) 0.5416(2) 0.0799(13) Uani 1 1 d .
O2 O 0.4264(2) -0.2331(2) 0.4664(2) 0.0780(13) Uani 1 1 d .
O3 O 0.6498(3) 0.0617(4) 0.0939(2) 0.119(2) Uani 1 1 d .
O4 O 0.6716(3) 0.1637(3) 0.09938(19) 0.0828(14) Uani 1 1 d U
O5 O 1.1356(2) 0.00673(17) 0.42998(15) 0.0532(9) Uani 1 1 d .
O6 O 1.1247(2) -0.01488(17) 0.52874(15) 0.0526(9) Uani 1 1 d .
O7 O 0.6899(2) 0.1748(2) 0.93700(18) 0.0688(12) Uani 1 1 d .
O8 O 0.6192(2) 0.09224(18) 0.92877(17) 0.0652(11) Uani 1 1 d .
O9 O 0.5106(6) -0.3830(5) 0.4465(4) 0.193(4) Uani 1 1 d .

loop_
_atom_site_aniso_label
_atom_site_aniso_U_11
_atom_site_aniso_U_22
_atom_site_aniso_U_33
_atom_site_aniso_U_23
_atom_site_aniso_U_13
_atom_site_aniso_U_12
Cd1 0.0539(3) 0.0476(3) 0.0320(2) -0.00320(16) 0.00123(17) 0.00375(18)
Cd2 0.0449(2) 0.0431(2) 0.0300(2) 0.00282(15) 0.00373(15) 0.01060(17)
C1 0.033(2) 0.062(3) 0.034(2) 0.009(2) -0.0081(19) 0.012(2)
C2 0.060(4) 0.111(5) 0.041(3) 0.005(3) -0.019(3) 0.022(4)
C3 0.071(3) 0.061(3) 0.042(3) 0.018(2) 0.006(2) 0.024(3)
C4 0.061(3) 0.060(3) 0.047(3) 0.017(2) 0.003(2) 0.007(2)
C5 0.058(4) 0.060(4) 0.066(4) -0.001(3) 0.017(3) 0.001(3)
C6 0.079(4) 0.066(4) 0.049(3) -0.003(3) 0.009(3) 0.020(3)
C7 0.069(4) 0.068(4) 0.041(3) 0.001(3) 0.014(3) 0.017(3)
C8 0.068(4) 0.057(4) 0.075(4) 0.014(3) 0.028(3) 0.017(3)
C9 0.050(4) 0.047(4) 0.090(5) -0.005(3) -0.012(3) 0.006(3)
C10 0.027(3) 0.050(3) 0.067(4) 0.009(3) 0.001(2) -0.001(2)
C11 0.065(4) 0.077(4) 0.038(3) 0.022(3) -0.005(3) -0.007(3)
C12 0.082(4) 0.057(3) 0.034(3) -0.003(3) -0.011(3) -0.007(3)
C13 0.054(3) 0.033(3) 0.054(3) 0.006(2) 0.008(3) 0.016(2)
C14 0.056(3) 0.053(3) 0.045(3) 0.016(2) 0.012(3) -0.013(3)
C15 0.068(4) 0.060(4) 0.052(3) -0.006(3) -0.025(3) 0.006(3)
C16 0.052(3) 0.045(3) 0.044(3) 0.011(2) -0.009(2) 0.001(2)
C17 0.060(4) 0.133(6) 0.040(3) -0.006(4) 0.007(3) -0.006(4)
C18 0.064(4) 0.086(4) 0.031(3) 0.010(3) 0.010(3) 0.007(3)
C19 0.062(4) 0.069(4) 0.034(3) 0.007(3) 0.010(3) -0.005(3)
C20 0.057(3) 0.062(4) 0.035(3) 0.007(2) 0.003(2) -0.010(3)
C21 0.047(3) 0.055(3) 0.043(3) -0.006(2) 0.004(2) 0.012(3)
C22 0.083(4) 0.071(4) 0.038(3) 0.012(3) 0.006(3) -0.007(3)
C23 0.061(4) 0.084(4) 0.034(3) -0.013(3) 0.011(2) -0.015(3)
C24 0.055(3) 0.053(3) 0.035(3) 0.003(2) 0.006(2) 0.009(2)
C25 0.029(2) 0.049(3) 0.051(3) -0.003(2) 0.005(2) -0.008(2)
C26 0.034(2) 0.033(3) 0.046(3) -0.003(2) 0.009(2) -0.001(2)
C27 0.069(4) 0.040(3) 0.036(3) 0.008(2) 0.008(2) 0.004(3)
C28 0.052(3) 0.055(3) 0.034(3) -0.005(2) 0.007(2) 0.002(3)
C29 0.058(3) 0.040(3) 0.037(3) 0.000(2) 0.012(2) -0.002(2)
C30 0.061(4) 0.059(3) 0.043(3) 0.010(2) 0.009(3) 0.017(3)
C31 0.053(3) 0.054(3) 0.046(3) 0.010(3) 0.014(2) 0.004(3)
C32 0.046(3) 0.040(3) 0.069(4) -0.007(3) 0.001(3) 0.012(2)
C33 0.051(3) 0.064(4) 0.036(3) -0.008(3) -0.007(2) -0.012(3)
C34 0.050(3) 0.052(3) 0.040(3) 0.003(2) -0.001(2) 0.002(3)
C35 0.053(3) 0.064(4) 0.042(3) -0.010(3) 0.008(2) 0.000(3)
C36 0.060(4) 0.064(4) 0.042(3) 0.002(3) 0.006(3) -0.016(3)
C37 0.062(3) 0.050(3) 0.036(3) -0.003(2) 0.004(2) 0.008(3)
C38 0.063(4) 0.050(3) 0.053(3) -0.012(3) 0.013(3) -0.017(3)
C39 0.080(4) 0.064(4) 0.035(3) -0.015(3) 0.015(3) -0.026(3)
C40 0.049(3) 0.056(3) 0.024(2) -0.003(2) -0.003(2) 0.003(2)
N1 0.041(2) 0.077(3) 0.040(2) 0.007(2) 0.0013(19) 0.019(2)
N2 0.049(2) 0.048(2) 0.041(2) 0.0098(18) 0.0052(18) 0.0095(19)
N3 0.056(3) 0.035(2) 0.061(3) -0.004(2) -0.005(2) 0.011(2)
N4 0.057(3) 0.062(3) 0.030(2) 0.0031(19) 0.0049(19) 0.010(2)
O1 0.099(3) 0.067(3) 0.073(3) 0.014(2) -0.019(2) -0.027(2)
O2 0.050(2) 0.087(3) 0.097(3) 0.016(3) -0.011(2) -0.018(2)
O3 0.112(4) 0.187(6) 0.057(3) -0.042(4) -0.020(3) -0.007(4)
O4 0.070(3) 0.133(4) 0.046(2) 0.039(3) -0.010(2) -0.003(3)
O5 0.059(2) 0.061(2) 0.0387(19) -0.0113(17) 0.0048(17) 0.0179(18)
O6 0.053(2) 0.060(2) 0.045(2) 0.0140(17) 0.0054(16) 0.0187(18)
O7 0.086(3) 0.072(3) 0.048(2) -0.022(2) 0.019(2) -0.031(2)
O8 0.085(3) 0.067(3) 0.044(2) -0.0011(18) 0.016(2) -0.027(2)
O9 0.218(9) 0.221(9) 0.140(7) 0.017(7) 0.078(6) 0.028(8)

loop_
_atom_type_symbol
_atom_type_description
_atom_type_scat_dispersion_real
_atom_type_scat_dispersion_imag
_atom_type_scat_source
C C 0.0007 0.0007 'International Tables Vol C Tables 4.2.6.8 and 6.1.1.4'
H H 0.0000 0.0000 'International Tables Vol C Tables 4.2.6.8 and 6.1.1.4'
N N 0.0018 0.0015 'International Tables Vol C Tables 4.2.6.8 and 6.1.1.4'
O O 0.0039 0.0027 'International Tables Vol C Tables 4.2.6.8 and 6.1.1.4'
Cd Cd -2.2124 0.6286 'International Tables Vol C Tables 4.2.6.8 and 6.1.1.4'

loop_
_geom_angle_atom_site_label_1
_geom_angle_atom_site_label_2
_geom_angle_atom_site_label_3
_geom_angle
_geom_angle_site_symmetry_1
_geom_angle_site_symmetry_3
O4 Cd1 O7 102.64(16) 2_645 2_646
O4 Cd1 O1 139.31(18) 2_645 .
O7 Cd1 O1 88.56(17) 2_646 .
O4 Cd1 O9 101.0(3) 2_645 .
O7 Cd1 O9 152.8(2) 2_646 .
O1 Cd1 O9 82.1(3) . .
O4 Cd1 O8 127.26(18) 2_645 2_646
O7 Cd1 O8 54.83(13) 2_646 2_646
O1 Cd1 O8 91.26(15) . 2_646
O9 Cd1 O8 99.7(2) . 2_646
O4 Cd1 O2 86.16(19) 2_645 .
O7 Cd1 O2 97.86(16) 2_646 .
O1 Cd1 O2 53.36(15) . .
O9 Cd1 O2 96.8(3) . .
O8 Cd1 O2 138.08(16) 2_646 .
O4 Cd1 C33 118.67(17) 2_645 2_646
O7 Cd1 C33 27.42(14) 2_646 2_646
O1 Cd1 C33 88.75(16) . 2_646
O9 Cd1 C33 126.4(2) . 2_646
O8 Cd1 C33 27.46(14) 2_646 2_646
O2 Cd1 C33 118.97(17) . 2_646
O4 Cd1 C9 111.1(2) 2_645 .
O7 Cd1 C9 96.35(18) 2_646 .
O1 Cd1 C9 28.19(17) . .
O9 Cd1 C9 87.4(3) . .
O8 Cd1 C9 117.78(18) 2_646 .
O2 Cd1 C9 25.41(16) . .
C33 Cd1 C9 107.89(19) 2_646 .
O6 Cd2 N3 123.35(15) 3_756 .
O6 Cd2 N2 104.37(14) 3_756 .
N3 Cd2 N2 124.86(15) . .
O6 Cd2 N4 145.56(13) 3_756 .
N3 Cd2 N4 77.63(16) . .
N2 Cd2 N4 77.37(15) . .
O6 Cd2 N1 88.38(13) 3_756 .
N3 Cd2 N1 78.58(16) . .
N2 Cd2 N1 76.73(15) . .
N4 Cd2 N1 124.59(14) . .
O6 Cd2 O5 54.87(11) 3_756 3_756
N3 Cd2 O5 136.91(14) . 3_756
N2 Cd2 O5 91.59(13) . 3_756
N4 Cd2 O5 90.88(13) . 3_756
N1 Cd2 O5 137.66(13) . 3_756
O6 Cd2 C25 27.77(13) 3_756 3_756
N3 Cd2 C25 135.42(14) . 3_756
N2 Cd2 C25 99.69(13) . 3_756
N4 Cd2 C25 117.86(15) . 3_756
N1 Cd2 C25 114.26(15) . 3_756
O5 Cd2 C25 27.13(12) 3_756 3_756
N2 C1 C2 111.5(4) . .
N2 C1 H1A 109.3 . .
C2 C1 H1A 109.3 . .
N2 C1 H1B 109.3 . .
C2 C1 H1B 109.3 . .
H1A C1 H1B 108.0 . .
N1 C2 C1 113.5(5) . .
N1 C2 H2A 108.9 . .
C1 C2 H2A 108.9 . .
N1 C2 H2B 108.9 . .
C1 C2 H2B 108.9 . .
H2A C2 H2B 107.7 . .
N1 C3 C4 115.0(5) . .
N1 C3 H3A 108.5 . .
C4 C3 H3A 108.5 . .
N1 C3 H3B 108.5 . .
C4 C3 H3B 108.5 . .
H3A C3 H3B 107.5 . .
C3 C4 N3 112.5(4) . .
C3 C4 H4A 109.1 . .
N3 C4 H4A 109.1 . .
C3 C4 H4B 109.1 . .
N3 C4 H4B 109.1 . .
H4A C4 H4B 107.8 . .
N3 C5 C6 112.7(5) . .
N3 C5 H5A 109.1 . .
C6 C5 H5A 109.1 . .
N3 C5 H5B 109.1 . .
C6 C5 H5B 109.1 . .
H5A C5 H5B 107.8 . .
C5 C6 N4 114.3(5) . .
C5 C6 H6A 108.7 . .
N4 C6 H6A 108.7 . .
C5 C6 H6B 108.7 . .
N4 C6 H6B 108.7 . .
H6A C6 H6B 107.6 . .
N4 C7 C8 114.3(5) . .
N4 C7 H7A 108.7 . .
C8 C7 H7A 108.7 . .
N4 C7 H7B 108.7 . .
C8 C7 H7B 108.7 . .
H7A C7 H7B 107.6 . .
C7 C8 N2 110.4(4) . .
C7 C8 H8A 109.6 . .
N2 C8 H8A 109.6 . .
C7 C8 H8B 109.6 . .
N2 C8 H8B 109.6 . .
H8A C8 H8B 108.1 . .
O2 C9 O1 120.2(6) . .
O2 C9 C10 121.0(6) . .
O1 C9 C10 118.8(5) . .
O2 C9 Cd1 60.8(3) . .
O1 C9 Cd1 60.3(3) . .
C10 C9 Cd1 170.5(4) . .
C11 C10 C15 119.1(5) . .
C11 C10 C9 121.1(5) . .
C15 C10 C9 119.3(5) . .
C12 C11 C10 118.5(5) . .
C12 C11 H11 120.7 . .
C10 C11 H11 120.7 . .
C11 C12 C13 123.7(5) . .
C11 C12 H12 118.2 . .
C13 C12 H12 118.2 . .
C12 C13 C14 116.3(5) . .
C12 C13 C16 120.2(5) . .
C14 C13 C16 123.3(5) . .
C15 C14 C13 121.6(5) . .
C15 C14 H14 119.2 . .
C13 C14 H14 119.2 . .
C14 C15 C10 120.7(5) . .
C14 C15 H15 119.7 . .
C10 C15 H15 119.7 . .
C13 C16 N2 118.4(4) . .
C13 C16 H16A 107.7 . .
N2 C16 H16A 107.7 . .
C13 C16 H16B 107.7 . .
N2 C16 H16B 107.7 . .
H16A C16 H16B 107.1 . .
O4 C17 O3 127.3(7) . .
O4 C17 C18 115.8(7) . .
O3 C17 C18 116.7(8) . .
C19 C18 C23 117.0(5) . .
C19 C18 C17 121.9(6) . .
C23 C18 C17 121.1(6) . .
C20 C19 C18 121.9(5) . .
C20 C19 H19 119.0 . .
C18 C19 H19 119.0 . .
C19 C20 C21 121.7(5) . .
C19 C20 H20 119.1 . .
C21 C20 H20 119.1 . .
C20 C21 C22 118.6(5) . .
C20 C21 C24 121.8(5) . .
C22 C21 C24 119.5(5) . .
C23 C22 C21 119.1(5) . .
C23 C22 H22 120.4 . .
C21 C22 H22 120.4 . .
C22 C23 C18 121.2(6) . .
C22 C23 H23 119.4 . .
C18 C23 H23 119.4 . .
C21 C24 N1 114.3(4) . .
C21 C24 H24A 108.7 . .
N1 C24 H24A 108.7 . .
C21 C24 H24B 108.7 . .
N1 C24 H24B 108.7 . .
H24A C24 H24B 107.6 . .
O5 C25 O6 121.1(5) . .
O5 C25 C26 122.5(5) . .
O6 C25 C26 116.4(4) . .
O5 C25 Cd2 67.1(3) . 3_756
O6 C25 Cd2 54.1(2) . 3_756
C26 C25 Cd2 170.4(4) . 3_756
C27 C26 C31 119.3(4) . .
C27 C26 C25 120.0(5) . .
C31 C26 C25 120.6(4) . .
C26 C27 C28 121.9(5) . .
C26 C27 H27 119.0 . .
C28 C27 H27 119.0 . .
C27 C28 C29 119.9(4) . .
C27 C28 H28 120.1 . .
C29 C28 H28 120.1 . .
C28 C29 C30 118.9(5) . .
C28 C29 C32 120.6(4) . .
C30 C29 C32 120.4(5) . .
C31 C30 C29 119.3(5) . .
C31 C30 H30 120.3 . .
C29 C30 H30 120.3 . .
C26 C31 C30 120.6(5) . .
C26 C31 H31 119.7 . .
C30 C31 H31 119.7 . .
C29 C32 N3 111.9(4) . .
C29 C32 H32A 109.2 . .
N3 C32 H32A 109.2 . .
C29 C32 H32B 109.2 . .
N3 C32 H32B 109.2 . .
H32A C32 H32B 107.9 . .
O7 C33 O8 122.1(5) . .
O7 C33 C34 118.3(5) . .
O8 C33 C34 119.6(5) . .
O7 C33 Cd1 60.4(3) . 2_656
O8 C33 Cd1 61.9(3) . 2_656
C34 C33 Cd1 174.8(4) . 2_656
C39 C34 C35 118.2(5) . .
C39 C34 C33 121.4(5) . .
C35 C34 C33 120.2(5) . .
C36 C35 C34 121.2(5) . .
C36 C35 H35 119.4 . .
C34 C35 H35 119.4 . .
C35 C36 C37 120.6(5) . .
C35 C36 H36 119.7 . .
C37 C36 H36 119.7 . .
C38 C37 C36 117.8(5) . .
C38 C37 C40 121.0(5) . .
C36 C37 C40 121.1(5) . .
C37 C38 C39 122.2(5) . .
C37 C38 H38 118.9 . .
C39 C38 H38 118.9 . .
C34 C39 C38 119.8(5) . .
C34 C39 H39 120.1 . .
C38 C39 H39 120.1 . .
C37 C40 N4 115.4(4) . .
C37 C40 H40A 108.4 . .
N4 C40 H40A 108.4 . .
C37 C40 H40B 108.4 . .
N4 C40 H40B 108.4 . .
H40A C40 H40B 107.5 . .
C3 N1 C24 114.1(4) . .
C3 N1 C2 112.1(4) . .
C24 N1 C2 110.9(4) . .
C3 N1 Cd2 103.1(3) . .
C24 N1 Cd2 109.1(3) . .
C2 N1 Cd2 106.9(3) . .
C1 N2 C16 114.9(4) . .
C1 N2 C8 108.8(4) . .
C16 N2 C8 111.2(4) . .
C1 N2 Cd2 107.0(3) . .
C16 N2 Cd2 106.3(3) . .
C8 N2 Cd2 108.2(3) . .
C5 N3 C32 112.3(4) . .
C5 N3 C4 111.1(4) . .
C32 N3 C4 105.3(4) . .
C5 N3 Cd2 105.4(3) . .
C32 N3 Cd2 116.7(3) . .
C4 N3 Cd2 105.8(3) . .
C7 N4 C6 108.9(4) . .
C7 N4 C40 112.2(4) . .
C6 N4 C40 113.9(4) . .
C7 N4 Cd2 106.1(3) . .
C6 N4 Cd2 106.3(3) . .
C40 N4 Cd2 109.0(3) . .
C9 O1 Cd1 91.6(4) . .
C9 O2 Cd1 93.8(4) . .
C17 O4 Cd1 105.6(5) . 2_655
C25 O5 Cd2 85.8(3) . 3_756
C25 O6 Cd2 98.1(3) . 3_756
C33 O7 Cd1 92.2(3) . 2_656
C33 O8 Cd1 90.6(3) . 2_656

loop_
_geom_bond_atom_site_label_1
_geom_bond_atom_site_label_2
_geom_bond_distance
_geom_bond_site_symmetry_2
Cd1 O4 2.219(4) 2_645
Cd1 O7 2.329(4) 2_646
Cd1 O1 2.352(4) .
Cd1 O9 2.360(9) .
Cd1 O8 2.363(4) 2_646
Cd1 O2 2.368(4) .
Cd1 C33 2.678(5) 2_646
Cd1 C9 2.708(6) .
Cd2 O6 2.231(3) 3_756
Cd2 N3 2.329(4) .
Cd2 N2 2.353(4) .
Cd2 N4 2.368(4) .
Cd2 N1 2.439(4) .
Cd2 O5 2.518(3) 3_756
Cd2 C25 2.727(5) 3_756
C1 N2 1.484(6) .
C1 C2 1.531(8) .
C1 H1A 0.9900 .
C1 H1B 0.9900 .
C2 N1 1.495(8) .
C2 H2A 0.9900 .
C2 H2B 0.9900 .
C3 N1 1.420(7) .
C3 C4 1.510(8) .
C3 H3A 0.9900 .
C3 H3B 0.9900 .
C4 N3 1.523(7) .
C4 H4A 0.9900 .
C4 H4B 0.9900 .
C5 N3 1.452(7) .
C5 C6 1.480(8) .
C5 H5A 0.9900 .
C5 H5B 0.9900 .
C6 N4 1.489(8) .
C6 H6A 0.9900 .
C6 H6B 0.9900 .
C7 N4 1.453(7) .
C7 C8 1.505(8) .
C7 H7A 0.9900 .
C7 H7B 0.9900 .
C8 N2 1.529(7) .
C8 H8A 0.9900 .
C8 H8B 0.9900 .
C9 O2 1.164(7) .
C9 O1 1.280(7) .
C9 C10 1.505(8) .
C10 C11 1.382(8) .
C10 C15 1.386(8) .
C11 C12 1.378(8) .
C11 H11 0.9500 .
C12 C13 1.379(7) .
C12 H12 0.9500 .
C13 C14 1.385(8) .
C13 C16 1.466(7) .
C14 C15 1.370(8) .
C14 H14 0.9500 .
C15 H15 0.9500 .
C16 N2 1.500(7) .
C16 H16A 0.9900 .
C16 H16B 0.9900 .
C17 O4 1.206(9) .
C17 O3 1.247(9) .
C17 C18 1.532(9) .
C18 C19 1.393(8) .
C18 C23 1.435(8) .
C19 C20 1.350(7) .
C19 H19 0.9500 .
C20 C21 1.393(7) .
C20 H20 0.9500 .
C21 C22 1.423(8) .
C21 C24 1.484(7) .
C22 C23 1.382(8) .
C22 H22 0.9500 .
C23 H23 0.9500 .
C24 N1 1.492(6) .
C24 H24A 0.9900 .
C24 H24B 0.9900 .
C25 O5 1.247(6) .
C25 O6 1.283(6) .
C25 C26 1.481(7) .
C25 Cd2 2.727(5) 3_756
C26 C27 1.361(7) .
C26 C31 1.385(7) .
C27 C28 1.383(7) .
C27 H27 0.9500 .
C28 C29 1.386(7) .
C28 H28 0.9500 .
C29 C30 1.420(7) .
C29 C32 1.500(7) .
C30 C31 1.393(7) .
C30 H30 0.9500 .
C31 H31 0.9500 .
C32 N3 1.517(7) .
C32 H32A 0.9900 .
C32 H32B 0.9900 .
C33 O7 1.234(6) .
C33 O8 1.235(6) .
C33 C34 1.507(7) .
C33 Cd1 2.678(5) 2_656
C34 C39 1.387(7) .
C34 C35 1.391(7) .
C35 C36 1.387(7) .
C35 H35 0.9500 .
C36 C37 1.398(7) .
C36 H36 0.9500 .
C37 C38 1.364(7) .
C37 C40 1.490(7) .
C38 C39 1.399(7) .
C38 H38 0.9500 .
C39 H39 0.9500 .
C40 N4 1.515(6) .
C40 H40A 0.9900 .
C40 H40B 0.9900 .
O4 Cd1 2.219(4) 2_655
O5 Cd2 2.518(3) 3_756
O6 Cd2 2.231(3) 3_756
O7 Cd1 2.329(4) 2_656
O8 Cd1 2.363(4) 2_656

loop_
_platon_squeeze_void_nr
_platon_squeeze_void_average_x
_platon_squeeze_void_average_y
_platon_squeeze_void_average_z
_platon_squeeze_void_volume
_platon_squeeze_void_count_electrons
_platon_squeeze_void_content
1 -0.006 -0.006 -0.002 5124 3222 ' '
